data_7202396
loop_
_publ_author_name
'Hamblin, Jacqueline'
'Argent, Stephen P.'
'Blake, Alexander J.'
'Wilson, Claire'
'Champness, Neil R.'

_publ_section_title
;
 Hydrogen-bonding tectons for the construction of bimolecular framework
 materials
;
_journal_issue 12
_journal_name_full CrystEngComm
_journal_page_first 1782
_journal_paper_doi 10.1039/b811462e
_journal_volume 10
_journal_year 2008
_chemical_formula_moiety 'C18 H18 N4 O4, 2(C3 H6 N6), 2(C2 H6 O S)'
_chemical_formula_sum 'C28 H42 N16 O6 S2'
_chemical_formula_weight 762.90
_chemical_name_systematic
;
?
;
_space_group_IT_number 2
_symmetry_cell_setting triclinic
_symmetry_space_group_name_Hall '-P 1'
_symmetry_space_group_name_H-M 'P -1'
_atom_sites_solution_hydrogens 'geom except c5 and NH from difmap'
_atom_sites_solution_primary direct
_atom_sites_solution_secondary difmap
_audit_creation_method SHELXL-97
_cell_angle_alpha 65.973(2)
_cell_angle_beta 77.839(2)
_cell_angle_gamma 81.588(2)
_cell_formula_units_Z 1
_cell_length_a 7.5780(10)
_cell_length_b 10.7150(14)
_cell_length_c 12.6216(16)
_cell_measurement_reflns_used 3086
_cell_measurement_temperature 150(2)
_cell_measurement_theta_max 27.35
_cell_measurement_theta_min 2.75
_cell_volume 912.9(2)
_computing_cell_refinement 'Bruker SAINT version 6.36a (Bruker, 2002)'
_computing_data_collection 'Bruker SMART version 5.624 (Bruker, 2001)'
_computing_data_reduction 'Bruker SAINT; Bruker SHELXTL (Bruker, 2001)'
_computing_molecular_graphics ' ?'
_computing_publication_material
;
?
;
_computing_structure_refinement 'SHELXL-97 (Sheldrick, 1997)'
_computing_structure_solution 'SHELXS-97 (Sheldrick, 1990)'
_diffrn_ambient_temperature 150(2)
_diffrn_measured_fraction_theta_full 0.971
_diffrn_measured_fraction_theta_max 0.971
_diffrn_measurement_device_type 'Bruker SMART1000 CCD area detector'
_diffrn_measurement_method \w
_diffrn_radiation_monochromator graphite
_diffrn_radiation_source 'sealed tube'
_diffrn_radiation_type MoK\a
_diffrn_radiation_wavelength 0.71073
_diffrn_reflns_av_R_equivalents 0.035
_diffrn_reflns_av_sigmaI/netI 0.035
_diffrn_reflns_limit_h_max 9
_diffrn_reflns_limit_h_min -9
_diffrn_reflns_limit_k_max 13
_diffrn_reflns_limit_k_min -12
_diffrn_reflns_limit_l_max 16
_diffrn_reflns_limit_l_min -16
_diffrn_reflns_number 4073
_diffrn_reflns_theta_full 27.50
_diffrn_reflns_theta_max 27.51
_diffrn_reflns_theta_min 2.09
_diffrn_standards_decay_% 0
_diffrn_standards_number 0
_exptl_absorpt_coefficient_mu 0.210
_exptl_absorpt_correction_type none
_exptl_crystal_colour colourless
_exptl_crystal_density_diffrn 1.388
_exptl_crystal_density_method 'not measured'
_exptl_crystal_description tablet
_exptl_crystal_F_000 402
_exptl_crystal_size_max 0.39
_exptl_crystal_size_mid 0.29
_exptl_crystal_size_min 0.04
_refine_diff_density_max 0.36
_refine_diff_density_min -0.23
_refine_diff_density_rms 0.05
_refine_ls_extinction_method none
_refine_ls_goodness_of_fit_ref 0.983
_refine_ls_hydrogen_treatment 'constr except NH refall'
_refine_ls_matrix_type full
_refine_ls_number_parameters 264
_refine_ls_number_reflns 4073
_refine_ls_number_restraints 0
_refine_ls_restrained_S_all 0.983
_refine_ls_R_factor_all 0.0601
_refine_ls_R_factor_gt 0.0426
_refine_ls_shift/su_max 0.000
_refine_ls_shift/su_mean 0.000
_refine_ls_structure_factor_coef Fsqd
_refine_ls_weighting_details 'calc w=1/[\s^2^(Fo^2^)+(0.0785P)^2^] where P=(Fo^2^+2Fc^2^)/3'
_refine_ls_weighting_scheme calc
_refine_ls_wR_factor_gt 0.1138
_refine_ls_wR_factor_ref 0.1228
_reflns_number_gt 3005
_reflns_number_total 4073
_reflns_threshold_expression I>2sigma(I)
_cod_data_source_file b811462e.txt
_cod_data_source_block 5
_cod_depositor_comments
;
The following automatic conversions were performed:
'_symmetry_cell_setting' value 'Triclinic' changed to 'triclinic'
according to '/home/saulius/struct/CIF-dictionaries/cif_core.dic'
dictionary named 'cif_core.dic' version 2.4.1 from 2010-06-29.

Automatic conversion script
Id: cif_fix_enum 1527 2010-12-29 10:47:43Z saulius 
;
_cod_database_code 7202396

loop_
_symmetry_equiv_pos_as_xyz
'x, y, z'
'-x, -y, -z'

loop_
_atom_site_label
_atom_site_type_symbol
_atom_site_fract_x
_atom_site_fract_y
_atom_site_fract_z
_atom_site_U_iso_or_equiv
_atom_site_adp_type
_atom_site_occupancy
_atom_site_symmetry_multiplicity
_atom_site_calc_flag
_atom_site_refinement_flags
_atom_site_disorder_assembly
_atom_site_disorder_group
N11 N 0.17625(18) 0.73143(14) 0.58681(12) 0.0268(3) Uani 1 1 d . . .
C12 C 0.1535(2) 0.74813(16) 0.47656(14) 0.0251(3) Uani 1 1 d . . .
O12 O 0.10952(16) 0.85992(11) 0.40314(10) 0.0301(3) Uani 1 1 d . . .
N13 N 0.18323(19) 0.63216(14) 0.45340(12) 0.0273(3) Uani 1 1 d . . .
H13 H 0.165(3) 0.6480(19) 0.3778(18) 0.037(5) Uiso 1 1 d . . .
C14 C 0.2425(2) 0.50368(16) 0.52780(15) 0.0274(4) Uani 1 1 d . . .
O14 O 0.27164(18) 0.40847(12) 0.49372(11) 0.0389(3) Uani 1 1 d . . .
C15 C 0.2727(2) 0.49300(17) 0.64037(14) 0.0292(4) Uani 1 1 d . . .
C16 C 0.2377(2) 0.60584(17) 0.66353(14) 0.0304(4) Uani 1 1 d . . .
H16 H 0.2563 0.5995 0.7377 0.036 Uiso 1 1 calc R . .
C17 C 0.3425(3) 0.35809(19) 0.72296(16) 0.0403(5) Uani 1 1 d . . .
H17A H 0.4682 0.3382 0.6916 0.060 Uiso 1 1 calc R . .
H17B H 0.2682 0.2859 0.7315 0.060 Uiso 1 1 calc R . .
H17C H 0.3367 0.3618 0.7999 0.060 Uiso 1 1 calc R . .
C18 C 0.1706(2) 0.85462(17) 0.61137(14) 0.0286(4) Uani 1 1 d . . .
H18A H 0.1556 0.8283 0.6974 0.034 Uiso 1 1 calc R . .
H18B H 0.0649 0.9164 0.5831 0.034 Uiso 1 1 calc R . .
C21 C 0.3419(2) 0.93002(16) 0.55198(13) 0.0249(3) Uani 1 1 d . . .
C22 C 0.5065(2) 0.86125(17) 0.53128(16) 0.0326(4) Uani 1 1 d . . .
H22 H 0.5120 0.7650 0.5527 0.039 Uiso 1 1 calc R . .
C23 C 0.3372(2) 1.07007(17) 0.51997(16) 0.0318(4) Uani 1 1 d . . .
H23 H 0.2258 1.1193 0.5333 0.038 Uiso 1 1 calc R . .
N31 N 0.13575(19) 0.67405(14) 0.21824(12) 0.0263(3) Uani 1 1 d . . .
C32 C 0.0788(2) 0.79183(16) 0.13695(14) 0.0256(3) Uani 1 1 d . . .
H32A H 0.033(2) 0.9811(19) 0.1089(16) 0.029(5) Uiso 1 1 d . . .
H32B H 0.085(3) 0.898(2) 0.233(2) 0.061(7) Uiso 1 1 d . . .
N32 N 0.0669(2) 0.90550(16) 0.15880(14) 0.0335(4) Uani 1 1 d . . .
N33 N 0.03498(18) 0.80726(13) 0.03342(11) 0.0261(3) Uani 1 1 d . . .
C34 C 0.0459(2) 0.68765(17) 0.01901(14) 0.0257(3) Uani 1 1 d . . .
H34A H -0.023(3) 0.619(2) -0.0779(17) 0.035(5) Uiso 1 1 d . . .
H34B H -0.064(3) 0.768(2) -0.1169(17) 0.034(5) Uiso 1 1 d . . .
N34 N -0.0003(2) 0.69376(17) -0.08039(13) 0.0306(3) Uani 1 1 d . . .
N35 N 0.10179(19) 0.56447(14) 0.09282(12) 0.0270(3) Uani 1 1 d . . .
C36 C 0.1479(2) 0.56338(17) 0.19067(14) 0.0264(4) Uani 1 1 d . . .
H36A H 0.228(3) 0.434(2) 0.3378(19) 0.042(6) Uiso 1 1 d . . .
H36B H 0.214(2) 0.372(2) 0.2522(16) 0.030(5) Uiso 1 1 d . . .
N36 N 0.2110(2) 0.44407(16) 0.26561(14) 0.0337(4) Uani 1 1 d . . .
S1A S 0.46666(7) 0.17536(5) 0.17360(4) 0.04250(17) Uani 1 1 d . . .
O2A O 0.27108(18) 0.18691(13) 0.22483(11) 0.0388(3) Uani 1 1 d . . .
C3A C 0.5214(3) 0.0004(2) 0.2002(2) 0.0602(6) Uani 1 1 d . . .
H3A1 H 0.5250 -0.0515 0.2841 0.090 Uiso 1 1 calc R . .
H3A2 H 0.6400 -0.0102 0.1543 0.090 Uiso 1 1 calc R . .
H3A3 H 0.4296 -0.0343 0.1768 0.090 Uiso 1 1 calc R . .
C4A C 0.4713(4) 0.2378(3) 0.0188(2) 0.0819(9) Uani 1 1 d . . .
H4A1 H 0.4429 0.3371 -0.0121 0.123 Uiso 1 1 calc R . .
H4A2 H 0.3816 0.1933 0.0029 0.123 Uiso 1 1 calc R . .
H4A3 H 0.5920 0.2174 -0.0196 0.123 Uiso 1 1 calc R . .

loop_
_atom_site_aniso_label
_atom_site_aniso_U_11
_atom_site_aniso_U_22
_atom_site_aniso_U_33
_atom_site_aniso_U_23
_atom_site_aniso_U_13
_atom_site_aniso_U_12
N11 0.0317(8) 0.0245(7) 0.0231(7) -0.0083(6) -0.0040(6) -0.0021(6)
C12 0.0235(8) 0.0258(8) 0.0253(8) -0.0094(7) -0.0038(6) -0.0015(6)
O12 0.0374(7) 0.0237(6) 0.0281(6) -0.0087(5) -0.0099(5) 0.0030(5)
N13 0.0322(8) 0.0241(7) 0.0260(7) -0.0094(6) -0.0091(6) 0.0023(6)
C14 0.0280(9) 0.0204(8) 0.0311(9) -0.0061(7) -0.0089(7) 0.0009(6)
O14 0.0547(9) 0.0266(7) 0.0358(7) -0.0137(6) -0.0136(6) 0.0091(6)
C15 0.0289(9) 0.0266(9) 0.0259(8) -0.0051(7) -0.0016(7) -0.0026(7)
C16 0.0328(9) 0.0310(9) 0.0227(8) -0.0062(7) -0.0034(7) -0.0027(7)
C17 0.0475(12) 0.0332(10) 0.0313(10) -0.0049(8) -0.0089(8) 0.0051(8)
C18 0.0339(9) 0.0279(9) 0.0257(8) -0.0134(7) -0.0038(7) -0.0008(7)
C21 0.0294(9) 0.0272(8) 0.0198(7) -0.0101(6) -0.0064(6) -0.0010(7)
C22 0.0343(10) 0.0218(8) 0.0414(10) -0.0132(8) -0.0068(8) 0.0024(7)
C23 0.0288(9) 0.0271(9) 0.0398(10) -0.0154(8) -0.0061(7) 0.0053(7)
N31 0.0304(7) 0.0242(7) 0.0258(7) -0.0107(6) -0.0088(6) 0.0019(5)
C32 0.0264(8) 0.0256(8) 0.0250(8) -0.0095(7) -0.0053(6) -0.0019(6)
N32 0.0522(10) 0.0230(8) 0.0295(8) -0.0111(7) -0.0171(7) 0.0025(7)
N33 0.0301(7) 0.0253(7) 0.0238(7) -0.0095(6) -0.0064(6) -0.0022(6)
C34 0.0251(8) 0.0282(8) 0.0248(8) -0.0116(7) -0.0021(6) -0.0032(6)
N34 0.0426(9) 0.0258(8) 0.0261(7) -0.0105(6) -0.0121(6) 0.0002(7)
N35 0.0326(8) 0.0253(7) 0.0255(7) -0.0112(6) -0.0087(6) 0.0004(6)
C36 0.0262(8) 0.0272(8) 0.0270(8) -0.0118(7) -0.0054(7) -0.0002(6)
N36 0.0476(10) 0.0248(8) 0.0338(8) -0.0140(7) -0.0185(7) 0.0070(6)
S1A 0.0422(3) 0.0440(3) 0.0417(3) -0.0122(2) -0.0184(2) -0.0009(2)
O2A 0.0456(8) 0.0385(7) 0.0329(7) -0.0153(6) -0.0129(6) 0.0090(6)
C3A 0.0513(14) 0.0590(15) 0.0793(17) -0.0381(13) -0.0214(12) 0.0184(11)
C4A 0.0500(15) 0.127(3) 0.0357(12) -0.0014(14) 0.0008(11) -0.0087(15)

loop_
_atom_type_symbol
_atom_type_description
_atom_type_scat_dispersion_real
_atom_type_scat_dispersion_imag
_atom_type_scat_source
C C 0.0033 0.0016 'International Tables Vol C Tables 4.2.6.8 and 6.1.1.4'
H H 0.0000 0.0000 'International Tables Vol C Tables 4.2.6.8 and 6.1.1.4'
N N 0.0061 0.0033 'International Tables Vol C Tables 4.2.6.8 and 6.1.1.4'
O O 0.0106 0.0060 'International Tables Vol C Tables 4.2.6.8 and 6.1.1.4'
S S 0.1246 0.1234 'International Tables Vol C Tables 4.2.6.8 and 6.1.1.4'

loop_
_geom_angle_atom_site_label_1
_geom_angle_atom_site_label_2
_geom_angle_atom_site_label_3
_geom_angle
_geom_angle_site_symmetry_1
_geom_angle_site_symmetry_3
_geom_angle_publ_flag
C12 N11 C16 120.40(14) . . ?
C12 N11 C18 118.00(13) . . ?
C16 N11 C18 120.39(14) . . ?
O12 C12 N13 121.97(15) . . ?
O12 C12 N11 122.46(15) . . ?
N13 C12 N11 115.57(14) . . ?
C12 N13 C14 126.09(14) . . ?
C12 N13 H13 112.7(12) . . ?
C14 N13 H13 121.1(12) . . ?
O14 C14 N13 119.44(15) . . ?
O14 C14 C15 124.40(15) . . ?
N13 C14 C15 116.12(15) . . ?
C16 C15 C14 117.28(15) . . ?
C16 C15 C17 124.09(17) . . ?
C14 C15 C17 118.63(16) . . ?
C15 C16 N11 124.40(16) . . ?
C15 C16 H16 117.8 . . ?
N11 C16 H16 117.8 . . ?
C15 C17 H17A 109.5 . . ?
C15 C17 H17B 109.5 . . ?
H17A C17 H17B 109.5 . . ?
C15 C17 H17C 109.5 . . ?
H17A C17 H17C 109.5 . . ?
H17B C17 H17C 109.5 . . ?
N11 C18 C21 111.46(13) . . ?
N11 C18 H18A 109.3 . . ?
C21 C18 H18A 109.3 . . ?
N11 C18 H18B 109.3 . . ?
C21 C18 H18B 109.3 . . ?
H18A C18 H18B 108.0 . . ?
C23 C21 C22 118.34(15) . . ?
C23 C21 C18 120.15(14) . . ?
C22 C21 C18 121.49(15) . . ?
C23 C22 C21 121.22(16) 2_676 . ?
C23 C22 H22 119.4 2_676 . ?
C21 C22 H22 119.4 . . ?
C22 C23 C21 120.45(15) 2_676 . ?
C22 C23 H23 119.8 2_676 . ?
C21 C23 H23 119.8 . . ?
C32 N31 C36 114.72(14) . . ?
N32 C32 N31 117.33(15) . . ?
N32 C32 N33 116.62(14) . . ?
N31 C32 N33 126.04(15) . . ?
C32 N32 H32A 119.4(13) . . ?
C32 N32 H32B 119.4(14) . . ?
H32A N32 H32B 120.9(19) . . ?
C34 N33 C32 113.17(14) . . ?
N35 C34 N34 116.84(15) . . ?
N35 C34 N33 126.32(15) . . ?
N34 C34 N33 116.83(15) . . ?
C34 N34 H34A 114.2(14) . . ?
C34 N34 H34B 115.2(13) . . ?
H34A N34 H34B 119.5(19) . . ?
C34 N35 C36 114.80(14) . . ?
N36 C36 N35 117.48(15) . . ?
N36 C36 N31 117.68(15) . . ?
N35 C36 N31 124.85(15) . . ?
C36 N36 H36A 121.4(13) . . ?
C36 N36 H36B 119.5(13) . . ?
H36A N36 H36B 117.9(18) . . ?
O2A S1A C3A 106.29(10) . . ?
O2A S1A C4A 104.87(10) . . ?
C3A S1A C4A 98.19(14) . . ?
S1A C3A H3A1 109.5 . . ?
S1A C3A H3A2 109.5 . . ?
H3A1 C3A H3A2 109.5 . . ?
S1A C3A H3A3 109.5 . . ?
H3A1 C3A H3A3 109.5 . . ?
H3A2 C3A H3A3 109.5 . . ?
S1A C4A H4A1 109.5 . . ?
S1A C4A H4A2 109.5 . . ?
H4A1 C4A H4A2 109.5 . . ?
S1A C4A H4A3 109.5 . . ?
H4A1 C4A H4A3 109.5 . . ?
H4A2 C4A H4A3 109.5 . . ?

loop_
_geom_bond_atom_site_label_1
_geom_bond_atom_site_label_2
_geom_bond_distance
_geom_bond_site_symmetry_2
_geom_bond_publ_flag
N11 C12 1.374(2) . ?
N11 C16 1.382(2) . ?
N11 C18 1.467(2) . ?
C12 O12 1.2304(19) . ?
C12 N13 1.366(2) . ?
N13 C14 1.387(2) . ?
N13 H13 0.93(2) . ?
C14 O14 1.235(2) . ?
C14 C15 1.442(2) . ?
C15 C16 1.334(2) . ?
C15 C17 1.496(2) . ?
C16 H16 0.9500 . ?
C17 H17A 0.9800 . ?
C17 H17B 0.9800 . ?
C17 H17C 0.9800 . ?
C18 C21 1.518(2) . ?
C18 H18A 0.9900 . ?
C18 H18B 0.9900 . ?
C21 C23 1.383(2) . ?
C21 C22 1.385(2) . ?
C22 C23 1.381(2) 2_676 ?
C22 H22 0.9500 . ?
C23 C22 1.381(2) 2_676 ?
C23 H23 0.9500 . ?
N31 C32 1.343(2) . ?
N31 C36 1.351(2) . ?
C32 N32 1.341(2) . ?
C32 N33 1.355(2) . ?
N32 H32A 0.842(19) . ?
N32 H32B 0.95(2) . ?
N33 C34 1.355(2) . ?
C34 N35 1.338(2) . ?
C34 N34 1.346(2) . ?
N34 H34A 0.83(2) . ?
N34 H34B 0.87(2) . ?
N35 C36 1.348(2) . ?
C36 N36 1.336(2) . ?
N36 H36A 0.91(2) . ?
N36 H36B 0.85(2) . ?
S1A O2A 1.4959(14) . ?
S1A C3A 1.766(2) . ?
S1A C4A 1.783(2) . ?
C3A H3A1 0.9800 . ?
C3A H3A2 0.9800 . ?
C3A H3A3 0.9800 . ?
C4A H4A1 0.9800 . ?
C4A H4A2 0.9800 . ?
C4A H4A3 0.9800 . ?

loop_
_geom_hbond_atom_site_label_D
_geom_hbond_atom_site_label_H
_geom_hbond_atom_site_label_A
_geom_hbond_distance_DH
_geom_hbond_distance_HA
_geom_hbond_distance_DA
_geom_hbond_angle_DHA
_geom_hbond_site_symmetry_A
N13 H13 N31 0.93(2) 1.97(2) 2.908(2) 177.3(18) .
N32 H32A N33 0.842(19) 2.317(19) 3.157(2) 175.4(17) 2_575
N32 H32B O12 0.95(2) 2.06(3) 3.0001(19) 173(2) .
N34 H34A N35 0.83(2) 2.22(2) 3.050(2) 171.9(19) 2_565
N34 H34B O2A 0.87(2) 2.16(2) 2.843(2) 134.4(17) 2_565
N36 H36A O14 0.91(2) 1.97(2) 2.874(2) 178.3(19) .
N36 H36B O2A 0.85(2) 2.11(2) 2.959(2) 169.6(17) .

loop_
_geom_torsion_atom_site_label_1
_geom_torsion_atom_site_label_2
_geom_torsion_atom_site_label_3
_geom_torsion_atom_site_label_4
_geom_torsion
_geom_torsion_site_symmetry_1
_geom_torsion_site_symmetry_2
_geom_torsion_site_symmetry_3
_geom_torsion_site_symmetry_4
_geom_torsion_publ_flag
C16 N11 C12 O12 -175.56(15) . . . . ?
C18 N11 C12 O12 -8.1(2) . . . . ?
C16 N11 C12 N13 4.3(2) . . . . ?
C18 N11 C12 N13 171.82(14) . . . . ?
O12 C12 N13 C14 176.23(15) . . . . ?
N11 C12 N13 C14 -3.7(2) . . . . ?
C12 N13 C14 O14 -176.81(15) . . . . ?
C12 N13 C14 C15 0.9(2) . . . . ?
O14 C14 C15 C16 178.84(17) . . . . ?
N13 C14 C15 C16 1.3(2) . . . . ?
O14 C14 C15 C17 -0.5(3) . . . . ?
N13 C14 C15 C17 -178.04(15) . . . . ?
C14 C15 C16 N11 -0.5(3) . . . . ?
C17 C15 C16 N11 178.80(16) . . . . ?
C12 N11 C16 C15 -2.5(3) . . . . ?
C18 N11 C16 C15 -169.67(16) . . . . ?
C12 N11 C18 C21 -74.09(18) . . . . ?
C16 N11 C18 C21 93.41(17) . . . . ?
N11 C18 C21 C23 152.01(15) . . . . ?
N11 C18 C21 C22 -29.7(2) . . . . ?
C23 C21 C22 C23 0.0(3) . . . 2_676 ?
C18 C21 C22 C23 -178.27(16) . . . 2_676 ?
C22 C21 C23 C22 0.0(3) . . . 2_676 ?
C18 C21 C23 C22 178.29(16) . . . 2_676 ?
C36 N31 C32 N32 -178.98(14) . . . . ?
C36 N31 C32 N33 -0.2(2) . . . . ?
N32 C32 N33 C34 -178.44(14) . . . . ?
N31 C32 N33 C34 2.8(2) . . . . ?
C32 N33 C34 N35 -3.2(2) . . . . ?
C32 N33 C34 N34 178.27(14) . . . . ?
N34 C34 N35 C36 179.52(15) . . . . ?
N33 C34 N35 C36 1.0(2) . . . . ?
C34 N35 C36 N36 -177.62(15) . . . . ?
C34 N35 C36 N31 2.1(2) . . . . ?
C32 N31 C36 N36 177.25(15) . . . . ?
C32 N31 C36 N35 -2.5(2) . . . . ?
